data_4003875
loop_
_publ_author_name
'Jo, Hongil'
'Lee, Min Hyung'
'Ok, Kang Min'

_publ_section_title
;
 Order and Disorder: Toward the Thermodynamically Stable \a-BaMoO2F4 from
 the Metastable Polymorph
;
_journal_name_full 'Chemistry of Materials'
_journal_paper_doi 10.1021/acs.chemmater.1c00074
_journal_year 2021
_chemical_absolute_configuration ad
_chemical_formula_moiety 'F4 Mo O2, Ba'
_chemical_formula_sum 'Ba F4 Mo O2'
_chemical_formula_weight 341.28
_space_group_IT_number 29
_space_group_name_Hall 'P 2c -2ac'
_space_group_name_H-M_alt 'P c a 21'
_symmetry_cell_setting orthorhombic
_symmetry_Int_Tables_number 29
_symmetry_space_group_name_Hall 'P 2c -2ac'
_symmetry_space_group_name_H-M 'P c a 21'
_atom_sites_solution_primary direct
_atom_sites_solution_secondary difmap
_cell_angle_alpha 90
_cell_angle_beta 90
_cell_angle_gamma 90
_cell_formula_units_Z 8
_cell_length_a 19.4360(5)
_cell_length_b 5.00774(14)
_cell_length_c 10.2481(3)
_cell_measurement_reflns_used 9763
_cell_measurement_temperature 296(2)
_cell_measurement_theta_max 28.3
_cell_measurement_theta_min 2.89
_cell_measurement_wavelength 0.71073
_cell_volume 997.45(5)
_computing_cell_refinement 'SAINT V8.34A integration software'
_computing_data_collection 'Bruker APEX2 software'
_computing_data_reduction 'Bruker APEX2 software'
_computing_molecular_graphics 'Ortep for Windows (Farrugia, 2012)'
_computing_publication_material 'WinGX publication routines (Farrugia, 2012)'
_computing_structure_refinement 'SHELXL-2018/3 (Sheldrick, 2018)'
_diffrn_ambient_temperature 296(2)
_diffrn_detector 'SMART BREZZE 1k CCD'
_diffrn_measured_fraction_theta_full 1
_diffrn_measured_fraction_theta_max 0.995
_diffrn_measurement_device 'three-circle diffractometer'
_diffrn_measurement_device_type 'Bruker SMART BREEZE'
_diffrn_measurement_method '\f and \w  scans'
_diffrn_orient_matrix_type 'x-axis to radiation source'
_diffrn_orient_matrix_UB_11 -0.160258
_diffrn_orient_matrix_UB_12 -0.048988
_diffrn_orient_matrix_UB_13 -0.016624
_diffrn_orient_matrix_UB_21 0.067066
_diffrn_orient_matrix_UB_22 0.006561
_diffrn_orient_matrix_UB_23 -0.048339
_diffrn_orient_matrix_UB_31 0.098468
_diffrn_orient_matrix_UB_32 -0.084136
_diffrn_orient_matrix_UB_33 0.005851
_diffrn_radiation_monochromator graphite
_diffrn_radiation_type MoK\a
_diffrn_radiation_wavelength 0.71073
_diffrn_reflns_av_R_equivalents 0.0481
_diffrn_reflns_av_unetI/netI 0.0314
_diffrn_reflns_Laue_measured_fraction_full 1
_diffrn_reflns_Laue_measured_fraction_max 0.995
_diffrn_reflns_limit_h_max 25
_diffrn_reflns_limit_h_min -24
_diffrn_reflns_limit_k_max 6
_diffrn_reflns_limit_k_min -6
_diffrn_reflns_limit_l_max 13
_diffrn_reflns_limit_l_min -13
_diffrn_reflns_number 14206
_diffrn_reflns_point_group_measured_fraction_full 0.998
_diffrn_reflns_point_group_measured_fraction_max 0.987
_diffrn_reflns_theta_full 25.242
_diffrn_reflns_theta_max 28.295
_diffrn_reflns_theta_min 2.096
_diffrn_source 'sealed x-ray tube'
_exptl_absorpt_coefficient_mu 10.363
_exptl_absorpt_correction_T_max 0.7447
_exptl_absorpt_correction_T_min 0.358
_exptl_absorpt_correction_type multi-scan
_exptl_absorpt_process_details
;
        SADABS-2014/2 - Bruker AXS area detector scaling and absorption correcti
;
_exptl_crystal_colour colourless
_exptl_crystal_density_diffrn 4.545
_exptl_crystal_density_method 'not measured'
_exptl_crystal_description rod
_exptl_crystal_F_000 1200
_exptl_crystal_size_max 0.369
_exptl_crystal_size_mid 0.139
_exptl_crystal_size_min 0.102
_refine_diff_density_max 5.128
_refine_diff_density_min -3.989
_refine_diff_density_rms 0.525
_refine_ls_abs_structure_details
;
 Refined as an inversion twin.
;
_refine_ls_abs_structure_Flack 0.36(5)
_refine_ls_extinction_method none
_refine_ls_goodness_of_fit_ref 1.05
_refine_ls_hydrogen_treatment undef
_refine_ls_matrix_type full
_refine_ls_number_constraints 0
_refine_ls_number_parameters 146
_refine_ls_number_reflns 2443
_refine_ls_number_restraints 1
_refine_ls_restrained_S_all 1.05
_refine_ls_R_factor_all 0.0445
_refine_ls_R_factor_gt 0.0438
_refine_ls_shift/su_max 0.001
_refine_ls_shift/su_mean 0
_refine_ls_structure_factor_coef Fsqd
_refine_ls_weighting_details 'w=1/[\s^2^(Fo^2^)+(0.0740P)^2^+12.9768P] where P=(Fo^2^+2Fc^2^)/3'
_refine_ls_weighting_scheme calc
_refine_ls_wR_factor_gt 0.111
_refine_ls_wR_factor_ref 0.1125
_reflns_Friedel_coverage 0.879
_reflns_Friedel_fraction_full 0.995
_reflns_Friedel_fraction_max 0.979
_reflns_number_gt 2399
_reflns_number_total 2443
_reflns_threshold_expression 'I > 2\s(I)'
_cod_data_source_file cm1c00074_si_002.cif
_cod_data_source_block BaMoO2F4
_cod_database_code 4003875
_shelx_shelxl_version_number 2018/3

loop_
_symmetry_equiv_pos_as_xyz
'x, y, z'
'-x, -y, z+1/2'
'x+1/2, -y, z'
'-x+1/2, y, z+1/2'

loop_
_atom_site_label
_atom_site_type_symbol
_atom_site_fract_x
_atom_site_fract_y
_atom_site_fract_z
_atom_site_U_iso_or_equiv
_atom_site_adp_type
_atom_site_occupancy
_atom_site_site_symmetry_order
_atom_site_calc_flag
_atom_site_refinement_flags_posn
_atom_site_refinement_flags_adp
_atom_site_refinement_flags_occupancy
_atom_site_disorder_assembly
_atom_site_disorder_group
Mo1 Mo 0.24410(7) 0.9503(2) 0.94354(19) 0.0136(3) Uani 1 1 d . . . . .
Mo2 Mo 0.49308(7) 0.9366(3) 0.5145(2) 0.0153(3) Uani 1 1 d . . . . .
Ba1 Ba 0.37247(4) 0.5305(2) 0.75647(9) 0.0145(3) Uani 1 1 d . . . . .
Ba2 Ba 0.62175(4) 0.51952(16) 0.69816(9) 0.0126(2) Uani 1 1 d . . . . .
O1 O 0.2687(6) 1.163(3) 1.0603(13) 0.029(3) Uani 1 1 d . . . . .
O2 O 0.1774(6) 1.105(3) 0.8668(13) 0.030(3) Uani 1 1 d . . . . .
O3 O 0.5121(7) 1.184(3) 0.4095(11) 0.032(3) Uani 1 1 d . . . . .
O4 O 0.4253(6) 1.075(2) 0.6097(12) 0.025(2) Uani 1 1 d . . . . .
F1 F 0.1920(5) 0.707(2) 1.0451(9) 0.026(2) Uani 1 1 d . . . . .
F2 F 0.3128(5) 1.064(2) 0.8146(11) 0.024(2) Uani 1 1 d . . . . .
F3 F 0.3254(5) 0.6994(19) 0.9888(9) 0.0233(19) Uani 1 1 d . . . . .
F4 F 0.2379(4) 0.643(2) 0.8030(9) 0.0222(18) Uani 1 1 d . . . . .
F5 F 0.4402(5) 0.721(2) 0.4051(10) 0.029(2) Uani 1 1 d . . . . .
F6 F 0.5634(4) 1.0348(17) 0.6468(11) 0.0176(18) Uani 1 1 d . . . . .
F7 F 0.5742(4) 0.7089(17) 0.4578(9) 0.0213(17) Uani 1 1 d . . . . .
F8 F 0.4895(4) 0.6090(17) 0.6421(9) 0.0182(16) Uani 1 1 d . . . . .

loop_
_atom_site_aniso_label
_atom_site_aniso_U_11
_atom_site_aniso_U_22
_atom_site_aniso_U_33
_atom_site_aniso_U_23
_atom_site_aniso_U_13
_atom_site_aniso_U_12
Mo1 0.0085(6) 0.0224(5) 0.0100(5) 0.0010(6) 0.0001(5) -0.0015(5)
Mo2 0.0136(6) 0.0162(6) 0.0161(6) 0.0020(5) 0.0004(5) 0.0011(5)
Ba1 0.0099(5) 0.0227(5) 0.0109(4) 0.0010(5) 0.0030(4) 0.0028(3)
Ba2 0.0095(5) 0.0181(4) 0.0103(4) -0.0014(4) 0.0003(4) -0.0008(2)
O1 0.036(7) 0.024(6) 0.026(5) -0.004(5) 0.001(5) -0.009(5)
O2 0.020(5) 0.037(7) 0.033(7) 0.016(6) 0.001(5) 0.004(5)
O3 0.049(7) 0.026(6) 0.022(5) 0.012(5) 0.000(5) -0.005(6)
O4 0.018(5) 0.023(5) 0.034(6) -0.013(5) 0.007(4) 0.004(4)
F1 0.025(5) 0.027(5) 0.026(5) 0.005(4) 0.008(3) -0.002(4)
F2 0.023(5) 0.030(5) 0.019(5) 0.001(4) 0.006(4) -0.007(4)
F3 0.021(4) 0.027(5) 0.022(4) 0.005(4) -0.007(3) 0.006(4)
F4 0.016(4) 0.033(5) 0.018(4) -0.003(4) -0.001(3) -0.007(3)
F5 0.034(5) 0.026(5) 0.028(5) -0.006(4) -0.010(4) -0.004(4)
F6 0.012(4) 0.028(5) 0.012(4) -0.005(3) -0.003(4) -0.005(3)
F7 0.023(4) 0.018(4) 0.023(4) -0.003(4) 0.003(4) 0.008(3)
F8 0.019(4) 0.014(4) 0.022(4) 0.005(3) 0.005(3) 0.000(3)

loop_
_atom_type_symbol
_atom_type_description
_atom_type_scat_dispersion_real
_atom_type_scat_dispersion_imag
_atom_type_scat_source
O O 0.0106 0.006 'International Tables Vol C Tables 4.2.6.8 and 6.1.1.4'
F F 0.0171 0.0103 'International Tables Vol C Tables 4.2.6.8 and 6.1.1.4'
Mo Mo -1.6832 0.6857 'International Tables Vol C Tables 4.2.6.8 and 6.1.1.4'
Ba Ba -0.3244 2.2819 'International Tables Vol C Tables 4.2.6.8 and 6.1.1.4'

loop_
_geom_angle_atom_site_label_1
_geom_angle_atom_site_label_2
_geom_angle_atom_site_label_3
_geom_angle
_geom_angle_site_symmetry_1
_geom_angle_site_symmetry_3
_geom_angle_publ_flag
O1 Mo1 O2 104.9(7) . . ?
O1 Mo1 F1 99.8(5) . . ?
O2 Mo1 F1 98.1(5) . . ?
O1 Mo1 F2 95.9(5) . . ?
O2 Mo1 F2 94.3(5) . . ?
F1 Mo1 F2 156.8(4) . . ?
O1 Mo1 F3 90.5(5) . . ?
O2 Mo1 F3 163.8(6) . . ?
F1 Mo1 F3 83.9(4) . . ?
F2 Mo1 F3 78.9(4) . . ?
O1 Mo1 F4 165.7(5) . . ?
O2 Mo1 F4 88.5(6) . . ?
F1 Mo1 F4 82.8(4) . . ?
F2 Mo1 F4 78.0(4) . . ?
F3 Mo1 F4 75.8(3) . . ?
O1 Mo1 Ba1 121.9(4) . . ?
O2 Mo1 Ba1 121.4(5) . . ?
F1 Mo1 Ba1 105.8(3) . . ?
F2 Mo1 Ba1 51.0(3) . . ?
F3 Mo1 Ba1 43.4(3) . . ?
F4 Mo1 Ba1 44.5(2) . . ?
O3 Mo2 O4 103.1(6) . . ?
O3 Mo2 F5 99.3(6) . . ?
O4 Mo2 F5 98.5(5) . . ?
O3 Mo2 F6 95.9(5) . . ?
O4 Mo2 F6 92.2(5) . . ?
F5 Mo2 F6 158.8(4) . . ?
O3 Mo2 F7 93.4(6) . . ?
O4 Mo2 F7 161.9(5) . . ?
F5 Mo2 F7 86.1(4) . . ?
F6 Mo2 F7 78.4(4) . . ?
O3 Mo2 F8 168.9(5) . . ?
O4 Mo2 F8 86.5(5) . . ?
F5 Mo2 F8 84.5(4) . . ?
F6 Mo2 F8 77.9(4) . . ?
F7 Mo2 F8 76.4(3) . . ?
O3 Mo2 Ba2 125.6(5) . . ?
O4 Mo2 Ba2 115.7(4) . . ?
F5 Mo2 Ba2 110.3(3) . . ?
F6 Mo2 Ba2 48.6(3) . . ?
F7 Mo2 Ba2 46.8(3) . . ?
F8 Mo2 Ba2 43.7(2) . . ?
O3 Mo2 Ba1 155.0(5) . . ?
O4 Mo2 Ba1 54.6(4) . . ?
F5 Mo2 Ba1 75.8(3) . . ?
F6 Mo2 Ba1 96.1(3) . . ?
F7 Mo2 Ba1 110.4(3) . . ?
F8 Mo2 Ba1 36.0(2) . . ?
Ba2 Mo2 Ba1 78.21(4) . . ?
F8 Ba1 F7 94.5(3) . 2_665 ?
F8 Ba1 F1 89.7(3) . 4_554 ?
F7 Ba1 F1 171.4(3) 2_665 4_554 ?
F8 Ba1 F2 127.9(3) . 1_545 ?
F7 Ba1 F2 66.0(3) 2_665 1_545 ?
F1 Ba1 F2 105.5(3) 4_554 1_545 ?
F8 Ba1 F3 130.7(3) . . ?
F7 Ba1 F3 65.0(3) 2_665 . ?
F1 Ba1 F3 117.2(3) 4_554 . ?
F2 Ba1 F3 86.0(3) 1_545 . ?
F8 Ba1 F4 153.4(3) . . ?
F7 Ba1 F4 109.8(3) 2_665 . ?
F1 Ba1 F4 67.7(3) 4_554 . ?
F2 Ba1 F4 74.0(3) 1_545 . ?
F3 Ba1 F4 56.8(3) . . ?
F8 Ba1 O4 64.9(3) . 1_545 ?
F7 Ba1 O4 84.8(3) 2_665 1_545 ?
F1 Ba1 O4 90.3(3) 4_554 1_545 ?
F2 Ba1 O4 65.5(3) 1_545 1_545 ?
F3 Ba1 O4 145.3(3) . 1_545 ?
F4 Ba1 O4 126.2(3) . 1_545 ?
F8 Ba1 F2 107.3(3) . . ?
F7 Ba1 F2 114.2(3) 2_665 . ?
F1 Ba1 F2 71.4(3) 4_554 . ?
F2 Ba1 F2 124.9(4) 1_545 . ?
F3 Ba1 F2 53.6(3) . . ?
F4 Ba1 F2 53.4(3) . . ?
O4 Ba1 F2 160.5(4) 1_545 . ?
F8 Ba1 O3 61.4(3) . 2_675 ?
F7 Ba1 O3 61.4(3) 2_665 2_675 ?
F1 Ba1 O3 127.1(3) 4_554 2_675 ?
F2 Ba1 O3 127.3(4) 1_545 2_675 ?
F3 Ba1 O3 69.6(3) . 2_675 ?
F4 Ba1 O3 120.9(3) . 2_675 ?
O4 Ba1 O3 111.6(3) 1_545 2_675 ?
F2 Ba1 O3 76.4(3) . 2_675 ?
F8 Ba1 O4 52.5(3) . . ?
F7 Ba1 O4 128.5(3) 2_665 . ?
F1 Ba1 O4 59.8(3) 4_554 . ?
F2 Ba1 O4 164.6(3) 1_545 . ?
F3 Ba1 O4 104.5(3) . . ?
F4 Ba1 O4 102.1(3) . . ?
O4 Ba1 O4 107.7(4) 1_545 . ?
F2 Ba1 O4 57.8(3) . . ?
O3 Ba1 O4 67.7(3) 2_675 . ?
F8 Ba1 Mo1 136.41(19) . . ?
F7 Ba1 Mo1 96.7(2) 2_665 . ?
F1 Ba1 Mo1 85.3(2) 4_554 . ?
F2 Ba1 Mo1 95.0(2) 1_545 . ?
F3 Ba1 Mo1 31.99(18) . . ?
F4 Ba1 Mo1 33.04(19) . . ?
O4 Ba1 Mo1 158.0(2) 1_545 . ?
F2 Ba1 Mo1 30.91(19) . . ?
O3 Ba1 Mo1 87.9(2) 2_675 . ?
O4 Ba1 Mo1 88.66(18) . . ?
F8 Ba1 Mo2 28.50(19) . . ?
F7 Ba1 Mo2 119.7(2) 2_665 . ?
F1 Ba1 Mo2 66.4(2) 4_554 . ?
F2 Ba1 Mo2 147.3(2) 1_545 . ?
F3 Ba1 Mo2 126.3(2) . . ?
F4 Ba1 Mo2 124.9(2) . . ?
O4 Ba1 Mo2 82.6(2) 1_545 . ?
F2 Ba1 Mo2 83.98(19) . . ?
O3 Ba1 Mo2 69.6(2) 2_675 . ?
O4 Ba1 Mo2 26.27(18) . . ?
Mo1 Ba1 Mo2 114.89(3) . . ?
F3 Ba2 F4 82.5(3) 2_664 3_565 ?
F3 Ba2 F8 105.7(3) 2_664 . ?
F4 Ba2 F8 165.0(3) 3_565 . ?
F3 Ba2 F5 128.8(3) 2_664 2_665 ?
F4 Ba2 F5 85.7(3) 3_565 2_665 ?
F8 Ba2 F5 79.4(3) . 2_665 ?
F3 Ba2 F6 68.4(3) 2_664 1_545 ?
F4 Ba2 F6 99.2(3) 3_565 1_545 ?
F8 Ba2 F6 73.0(3) . 1_545 ?
F5 Ba2 F6 64.7(3) 2_665 1_545 ?
F3 Ba2 O2 129.9(3) 2_664 3_575 ?
F4 Ba2 O2 67.6(3) 3_565 3_575 ?
F8 Ba2 O2 113.3(3) . 3_575 ?
F5 Ba2 O2 89.3(4) 2_665 3_575 ?
F6 Ba2 O2 152.2(4) 1_545 3_575 ?
F3 Ba2 F7 63.2(3) 2_664 . ?
F4 Ba2 F7 138.5(3) 3_565 . ?
F8 Ba2 F7 55.7(3) . . ?
F5 Ba2 F7 133.7(3) 2_665 . ?
F6 Ba2 F7 89.7(3) 1_545 . ?
O2 Ba2 F7 116.6(4) 3_575 . ?
F3 Ba2 F6 112.4(3) 2_664 . ?
F4 Ba2 F6 133.8(3) 3_565 . ?
F8 Ba2 F6 55.2(2) . . ?
F5 Ba2 F6 111.5(3) 2_665 . ?
F6 Ba2 F6 126.9(3) 1_545 . ?
O2 Ba2 F6 70.0(3) 3_575 . ?
F7 Ba2 F6 53.3(3) . . ?
F3 Ba2 O1 63.8(3) 2_664 2_674 ?
F4 Ba2 O1 75.4(3) 3_565 2_674 ?
F8 Ba2 O1 119.4(3) . 2_674 ?
F5 Ba2 O1 156.0(3) 2_665 2_674 ?
F6 Ba2 O1 132.3(3) 1_545 2_674 ?
O2 Ba2 O1 70.1(4) 3_575 2_674 ?
F7 Ba2 O1 69.0(3) . 2_674 ?
F6 Ba2 O1 73.6(3) . 2_674 ?
F3 Ba2 Mo2 94.8(2) 2_664 . ?
F4 Ba2 Mo2 161.2(2) 3_565 . ?
F8 Ba2 Mo2 32.86(18) . . ?
F5 Ba2 Mo2 110.0(2) 2_665 . ?
F6 Ba2 Mo2 97.0(2) 1_545 . ?
O2 Ba2 Mo2 101.2(3) 3_575 . ?
F7 Ba2 Mo2 31.97(17) . . ?
F6 Ba2 Mo2 31.34(19) . . ?
O1 Ba2 Mo2 86.7(3) 2_674 . ?
F3 Ba2 Ba1 31.7(2) 2_664 2_664 ?
F4 Ba2 Ba1 111.7(2) 3_565 2_664 ?
F8 Ba2 Ba1 79.5(2) . 2_664 ?
F5 Ba2 Ba1 139.9(2) 2_665 2_664 ?
F6 Ba2 Ba1 76.6(2) 1_545 2_664 ?
O2 Ba2 Ba1 130.5(3) 3_575 2_664 ?
F7 Ba2 Ba1 31.53(17) . 2_664 ?
F6 Ba2 Ba1 82.9(2) . 2_664 ?
O1 Ba2 Ba1 62.8(2) 2_674 2_664 ?
Mo2 Ba2 Ba1 63.11(4) . 2_664 ?
Mo1 O1 Ba2 151.0(6) . 2_675 ?
Mo1 O2 Ba2 153.3(6) . 3_475 ?
Mo2 O3 Ba1 145.7(7) . 2_674 ?
Mo2 O4 Ba1 148.0(6) . 1_565 ?
Mo2 O4 Ba1 99.1(5) . . ?
Ba1 O4 Ba1 107.7(4) 1_565 . ?
Mo1 F1 Ba1 156.1(5) . 4 ?
Mo1 F2 Ba1 134.2(5) . 1_565 ?
Mo1 F2 Ba1 98.1(4) . . ?
Ba1 F2 Ba1 124.9(4) 1_565 . ?
Mo1 F3 Ba2 137.4(4) . 2_665 ?
Mo1 F3 Ba1 104.6(3) . . ?
Ba2 F3 Ba1 117.4(3) 2_665 . ?
Mo1 F4 Ba2 123.6(4) . 3_465 ?
Mo1 F4 Ba1 102.4(3) . . ?
Ba2 F4 Ba1 133.7(4) 3_465 . ?
Mo2 F5 Ba2 165.7(5) . 2_664 ?
Mo2 F6 Ba2 129.6(4) . 1_565 ?
Mo2 F6 Ba2 100.1(3) . . ?
Ba2 F6 Ba2 126.9(3) 1_565 . ?
Mo2 F7 Ba1 142.6(4) . 2_664 ?
Mo2 F7 Ba2 101.2(3) . . ?
Ba1 F7 Ba2 114.3(3) 2_664 . ?
Mo2 F8 Ba1 115.5(3) . . ?
Mo2 F8 Ba2 103.5(3) . . ?
Ba1 F8 Ba2 136.3(4) . . ?

loop_
_geom_bond_atom_site_label_1
_geom_bond_atom_site_label_2
_geom_bond_distance
_geom_bond_site_symmetry_2
_geom_bond_publ_flag
Mo1 O1 1.673(13) . ?
Mo1 O2 1.704(12) . ?
Mo1 F1 1.896(9) . ?
Mo1 F2 1.963(10) . ?
Mo1 F3 2.072(9) . ?
Mo1 F4 2.113(9) . ?
Mo1 Ba1 3.7842(18) . ?
Mo2 O3 1.681(12) . ?
Mo2 O4 1.781(11) . ?
Mo2 F5 1.864(9) . ?
Mo2 F6 1.988(9) . ?
Mo2 F7 2.031(8) . ?
Mo2 F8 2.100(8) . ?
Mo2 Ba2 3.7632(19) . ?
Mo2 Ba1 3.973(2) . ?
Ba1 F8 2.589(8) . ?
Ba1 F7 2.601(9) 2_665 ?
Ba1 F1 2.654(9) 4_554 ?
Ba1 F2 2.676(10) 1_545 ?
Ba1 F3 2.687(9) . ?
Ba1 F4 2.718(9) . ?
Ba1 O4 2.918(11) 1_545 ?
Ba1 F2 2.971(11) . ?
Ba1 O3 3.088(13) 2_675 ?
Ba1 O4 3.280(13) . ?
Ba2 F3 2.619(9) 2_664 ?
Ba2 F4 2.628(8) 3_565 ?
Ba2 F8 2.672(8) . ?
Ba2 F5 2.721(10) 2_665 ?
Ba2 F6 2.730(8) 1_545 ?
Ba2 O2 2.772(12) 3_575 ?
Ba2 F7 2.796(9) . ?
Ba2 F6 2.867(9) . ?
Ba2 O1 3.008(12) 2_674 ?
